data_4023210
loop_
_publ_author_name
'Hanfeng Ding'
'Yiping Zhang'
'Ming Bian'
'Weijun Yao'
'Cheng Ma'

_publ_contact_author_address
; 
Department of Chemistry
Zhejiang University
Hangzhou 310027
People's Republic of China
;
_publ_contact_author_email mcorg@zju.edu.cn
_publ_contact_author_name 'Prof. Cheng Ma'
_publ_section_title
;
 Concise Assembly of Highly Substituted Furan-Fused
 1,4-Thiazepines and Their Diels-Alder Reactions with Benzynes
;
_journal_name_full 'Journal of Organic Chemistry'
_journal_page_first 578
_journal_page_last 584
_journal_paper_doi 10.1021/jo702299m
_journal_volume 73
_journal_year 2008
_chemical_formula_sum 'C39 H34 Br N O4 S'
_chemical_formula_weight 692.64
_chemical_name_systematic
;
 ?
;
_space_group_IT_number 14
_symmetry_cell_setting monoclinic
_symmetry_space_group_name_Hall '-P 2yn'
_symmetry_space_group_name_H-M 'P 1 21/n 1'
_atom_sites_solution_hydrogens geom
_atom_sites_solution_primary direct
_atom_sites_solution_secondary difmap
_audit_creation_method SHELXL-97
_cell_angle_alpha 90.00
_cell_angle_beta 96.921(12)
_cell_angle_gamma 90.00
_cell_formula_units_Z 4
_cell_length_a 11.596(3)
_cell_length_b 23.487(6)
_cell_length_c 12.675(4)
_cell_measurement_temperature 293(2)
_cell_volume 3426.9(17)
_computing_structure_refinement 'SHELXL-97 (Sheldrick, 1997)'
_diffrn_ambient_temperature 293(2)
_diffrn_measured_fraction_theta_full 0.994
_diffrn_measured_fraction_theta_max 0.994
_diffrn_radiation_monochromator graphite
_diffrn_radiation_source 'fine-focus sealed tube'
_diffrn_radiation_type MoK\a
_diffrn_radiation_wavelength 0.71069
_diffrn_reflns_av_R_equivalents 0.0665
_diffrn_reflns_av_sigmaI/netI 0.0597
_diffrn_reflns_limit_h_max 14
_diffrn_reflns_limit_h_min -15
_diffrn_reflns_limit_k_max 30
_diffrn_reflns_limit_k_min -30
_diffrn_reflns_limit_l_max 16
_diffrn_reflns_limit_l_min -16
_diffrn_reflns_number 32311
_diffrn_reflns_theta_full 27.48
_diffrn_reflns_theta_max 27.48
_diffrn_reflns_theta_min 3.06
_exptl_absorpt_coefficient_mu 1.302
_exptl_crystal_density_diffrn 1.343
_exptl_crystal_density_method 'not measured'
_exptl_crystal_F_000 1432
_refine_diff_density_max 2.756
_refine_diff_density_min -0.487
_refine_diff_density_rms 0.153
_refine_ls_extinction_coef 0.0009(16)
_refine_ls_extinction_expression Fc^*^=kFc[1+0.001xFc^2^\l^3^/sin(2\q)]^-1/4^
_refine_ls_extinction_method SHELXL
_refine_ls_goodness_of_fit_ref 1.177
_refine_ls_hydrogen_treatment mixed
_refine_ls_matrix_type full
_refine_ls_number_parameters 420
_refine_ls_number_reflns 7806
_refine_ls_number_restraints 0
_refine_ls_restrained_S_all 1.177
_refine_ls_R_factor_all 0.1509
_refine_ls_R_factor_gt 0.0949
_refine_ls_shift/su_max 0.015
_refine_ls_shift/su_mean 0.000
_refine_ls_structure_factor_coef Fsqd
_refine_ls_weighting_details 'calc w=1/[\s^2^(Fo^2^)+(0.2000P)^2^+0.0000P] where P=(Fo^2^+2Fc^2^)/3'
_refine_ls_weighting_scheme calc
_refine_ls_wR_factor_gt 0.3093
_refine_ls_wR_factor_ref 0.3430
_reflns_number_gt 4467
_reflns_number_total 7806
_reflns_threshold_expression >2sigma(I)
_cod_data_source_file jo702299m-File003_3.cif
_cod_data_source_block 14e
_cod_original_sg_symbol_H-M 'P 21/n'
_cod_database_code 4023210

loop_
_symmetry_equiv_pos_as_xyz
'x, y, z'
'-x+1/2, y+1/2, -z+1/2'
'-x, -y, -z'
'x-1/2, -y-1/2, z-1/2'

loop_
_atom_site_label
_atom_site_type_symbol
_atom_site_fract_x
_atom_site_fract_y
_atom_site_fract_z
_atom_site_U_iso_or_equiv
_atom_site_adp_type
_atom_site_occupancy
_atom_site_symmetry_multiplicity
_atom_site_calc_flag
_atom_site_refinement_flags
_atom_site_disorder_assembly
_atom_site_disorder_group
C39 C 0.0482(9) 0.0400(5) 0.1632(11) 0.112(4) Uani 1 1 d . . .
H39A H 0.0452 0.0313 0.0881 0.135 Uiso 1 1 calc R . .
H39B H 0.0658 0.0051 0.2026 0.135 Uiso 1 1 calc R . .
C40 C -0.0616(13) 0.0602(8) 0.1839(16) 0.176(7) Uani 1 1 d . . .
H40A H -0.0615 0.0653 0.2590 0.264 Uiso 1 1 calc R . .
H40B H -0.1203 0.0330 0.1584 0.264 Uiso 1 1 calc R . .
H40C H -0.0777 0.0959 0.1482 0.264 Uiso 1 1 calc R . .
O3 O 0.2408(6) 0.0399(2) 0.0745(5) 0.0841(17) Uani 1 1 d . . .
O4 O 0.1412(5) 0.0813(2) 0.1924(5) 0.0718(15) Uani 1 1 d . . .
C1 C 0.1406(6) 0.3100(4) 0.3073(7) 0.067(2) Uani 1 1 d . . .
H1 H 0.0895 0.2946 0.3508 0.080 Uiso 1 1 calc R . .
C2 C 0.1326(7) 0.3671(3) 0.2793(6) 0.068(2) Uani 1 1 d . . .
H2 H 0.0775 0.3902 0.3055 0.081 Uiso 1 1 calc R . .
C3 C 0.2053(6) 0.3893(3) 0.2136(6) 0.0590(17) Uani 1 1 d . . .
H3 H 0.1991 0.4275 0.1946 0.071 Uiso 1 1 calc R . .
C4 C 0.2888(5) 0.3554(2) 0.1747(5) 0.0478(14) Uani 1 1 d . . .
H4 H 0.3370 0.3710 0.1287 0.057 Uiso 1 1 calc R . .
C5 C 0.3014(5) 0.2982(2) 0.2040(4) 0.0364(11) Uani 1 1 d . . .
C6 C 0.2247(6) 0.2759(3) 0.2703(5) 0.0495(14) Uani 1 1 d . . .
H6 H 0.2302 0.2377 0.2898 0.059 Uiso 1 1 calc R . .
C7 C 0.3277(5) 0.2506(2) -0.0270(5) 0.0455(13) Uani 1 1 d . . .
H7 H 0.2720 0.2265 -0.0045 0.055 Uiso 1 1 calc R . .
C8 C 0.3260(6) 0.2608(3) -0.1340(5) 0.0579(17) Uani 1 1 d . . .
H8 H 0.2685 0.2448 -0.1825 0.070 Uiso 1 1 calc R . .
C9 C 0.4115(7) 0.2954(3) -0.1691(5) 0.0609(18) Uani 1 1 d . . .
H9 H 0.4134 0.3016 -0.2413 0.073 Uiso 1 1 calc R . .
C10 C 0.4917(6) 0.3197(3) -0.0963(5) 0.0596(17) Uani 1 1 d . . .
H10 H 0.5477 0.3435 -0.1194 0.072 Uiso 1 1 calc R . .
C11 C 0.4924(6) 0.3103(3) 0.0100(5) 0.0543(16) Uani 1 1 d . . .
H11 H 0.5488 0.3275 0.0578 0.065 Uiso 1 1 calc R . .
C12 C 0.4091(5) 0.2749(2) 0.0483(4) 0.0358(11) Uani 1 1 d . . .
C13 C 0.4024(4) 0.2644(2) 0.1675(4) 0.0326(11) Uani 1 1 d . . .
C14 C 0.4034(4) 0.2015(2) 0.1920(4) 0.0334(11) Uani 1 1 d . . .
C15 C 0.4153(5) 0.1767(2) 0.3093(4) 0.0349(11) Uani 1 1 d . . .
C17 C 0.4868(5) 0.2548(2) 0.4299(4) 0.0422(13) Uani 1 1 d . . .
C18 C 0.5028(5) 0.2998(2) 0.3711(4) 0.0411(12) Uani 1 1 d . . .
C19 C 0.5693(5) 0.1592(3) 0.4597(5) 0.0481(14) Uani 1 1 d . . .
H19A H 0.5239 0.1367 0.5038 0.058 Uiso 1 1 calc R . .
H19B H 0.6240 0.1817 0.5063 0.058 Uiso 1 1 calc R . .
C20 C 0.6358(6) 0.1197(3) 0.3944(7) 0.068(2) Uani 1 1 d . . .
H20A H 0.5851 0.0900 0.3642 0.101 Uiso 1 1 calc R . .
H20B H 0.6997 0.1031 0.4392 0.101 Uiso 1 1 calc R . .
H20C H 0.6648 0.1408 0.3384 0.101 Uiso 1 1 calc R . .
C21 C 0.4599(7) 0.2602(3) 0.5443(5) 0.0645(19) Uani 1 1 d . . .
H21A H 0.5228 0.2795 0.5859 0.097 Uiso 1 1 calc R . .
H21B H 0.4505 0.2230 0.5732 0.097 Uiso 1 1 calc R . .
H21C H 0.3896 0.2816 0.5458 0.097 Uiso 1 1 calc R . .
C22 C 0.4908(7) 0.3607(3) 0.4103(6) 0.0621(18) Uani 1 1 d . . .
H22A H 0.4181 0.3763 0.3792 0.093 Uiso 1 1 calc R . .
H22B H 0.5534 0.3835 0.3902 0.093 Uiso 1 1 calc R . .
H22C H 0.4935 0.3607 0.4863 0.093 Uiso 1 1 calc R . .
C23 C 0.4926(5) 0.1638(2) 0.1414(4) 0.0382(12) Uani 1 1 d . . .
C24 C 0.3618(5) 0.1251(2) 0.3009(4) 0.0383(12) Uani 1 1 d . . .
C25 C 0.3296(5) 0.1158(2) 0.1802(4) 0.0390(12) Uani 1 1 d . . .
C26 C 0.4438(5) 0.1090(2) 0.1340(4) 0.0426(13) Uani 1 1 d . . .
C27 C 0.6015(5) 0.1737(3) 0.1104(5) 0.0465(14) Uani 1 1 d . . .
H27 H 0.6350 0.2097 0.1149 0.056 Uiso 1 1 calc R . .
C28 C 0.6589(6) 0.1268(3) 0.0721(6) 0.0595(17) Uani 1 1 d . . .
H28 H 0.7312 0.1324 0.0489 0.071 Uiso 1 1 calc R . .
C29 C 0.6127(7) 0.0739(3) 0.0676(6) 0.0605(18) Uani 1 1 d . . .
H29 H 0.6550 0.0439 0.0434 0.073 Uiso 1 1 calc R . .
C30 C 0.5003(6) 0.0627(3) 0.0990(5) 0.0528(16) Uani 1 1 d . . .
H30 H 0.4678 0.0264 0.0959 0.063 Uiso 1 1 calc R . .
C31 C 0.3557(5) 0.0763(2) 0.3713(5) 0.0420(13) Uani 1 1 d . . .
C32 C 0.3424(5) 0.0821(2) 0.4843(5) 0.0405(12) Uani 1 1 d . . .
C33 C 0.2979(5) 0.1313(2) 0.5262(5) 0.0468(14) Uani 1 1 d . . .
H33 H 0.2764 0.1619 0.4817 0.056 Uiso 1 1 calc R . .
C34 C 0.2855(6) 0.1349(3) 0.6323(5) 0.0508(15) Uani 1 1 d . . .
H34 H 0.2543 0.1674 0.6596 0.061 Uiso 1 1 calc R . .
C35 C 0.3204(6) 0.0890(3) 0.6986(5) 0.0519(15) Uani 1 1 d . . .
C36 C 0.3613(7) 0.0407(3) 0.6590(5) 0.0633(19) Uani 1 1 d . . .
H36 H 0.3822 0.0101 0.7038 0.076 Uiso 1 1 calc R . .
C37 C 0.3722(7) 0.0368(3) 0.5527(5) 0.0565(17) Uani 1 1 d . . .
H37 H 0.3999 0.0033 0.5259 0.068 Uiso 1 1 calc R . .
C38 C 0.2333(6) 0.0742(3) 0.1435(5) 0.0512(15) Uani 1 1 d . . .
O1 O 0.2958(3) 0.17310(14) 0.1488(3) 0.0376(8) Uani 1 1 d . . .
O2 O 0.3585(5) 0.02815(17) 0.3310(4) 0.0664(14) Uani 1 1 d . . .
N N 0.4916(4) 0.19743(18) 0.3928(3) 0.0385(10) Uani 1 1 d . . .
Br Br 0.30683(8) 0.09357(4) 0.84518(6) 0.0791(4) Uani 1 1 d . . .
S S 0.53828(12) 0.29347(6) 0.24137(11) 0.0394(4) Uani 1 1 d . . .

loop_
_atom_site_aniso_label
_atom_site_aniso_U_11
_atom_site_aniso_U_22
_atom_site_aniso_U_33
_atom_site_aniso_U_23
_atom_site_aniso_U_13
_atom_site_aniso_U_12
C39 0.084(7) 0.103(8) 0.153(11) -0.014(7) 0.025(7) -0.038(6)
C40 0.127(12) 0.171(15) 0.23(2) 0.024(14) 0.001(12) -0.030(11)
O3 0.110(4) 0.078(3) 0.065(4) -0.027(3) 0.012(3) -0.040(3)
O4 0.065(3) 0.071(3) 0.079(4) -0.016(3) 0.006(3) -0.028(3)
C1 0.052(4) 0.086(5) 0.065(5) -0.012(4) 0.020(3) -0.001(4)
C2 0.069(4) 0.070(5) 0.064(5) -0.010(4) 0.009(4) 0.029(4)
C3 0.069(4) 0.045(3) 0.060(4) -0.003(3) -0.005(3) 0.014(3)
C4 0.057(3) 0.040(3) 0.045(3) 0.000(2) -0.001(3) 0.009(3)
C5 0.041(3) 0.036(3) 0.031(3) -0.003(2) -0.004(2) 0.007(2)
C6 0.056(4) 0.046(3) 0.048(4) 0.003(3) 0.010(3) 0.007(3)
C7 0.055(3) 0.048(3) 0.032(3) 0.003(2) -0.003(2) -0.012(3)
C8 0.072(4) 0.065(4) 0.032(3) -0.004(3) -0.010(3) -0.002(3)
C9 0.082(5) 0.071(4) 0.031(3) 0.010(3) 0.015(3) 0.002(4)
C10 0.066(4) 0.071(4) 0.043(4) 0.017(3) 0.013(3) -0.015(3)
C11 0.058(4) 0.066(4) 0.038(3) 0.010(3) -0.002(3) -0.020(3)
C12 0.040(3) 0.038(3) 0.029(3) 0.004(2) 0.001(2) 0.005(2)
C13 0.037(3) 0.035(3) 0.025(2) -0.0001(19) 0.001(2) 0.000(2)
C14 0.037(3) 0.035(3) 0.027(2) 0.0016(19) 0.000(2) -0.004(2)
C15 0.045(3) 0.032(3) 0.027(3) -0.0003(19) 0.004(2) 0.004(2)
C17 0.055(3) 0.043(3) 0.027(3) -0.005(2) -0.001(2) -0.005(3)
C18 0.050(3) 0.038(3) 0.034(3) -0.005(2) 0.000(2) 0.000(2)
C19 0.050(3) 0.048(3) 0.042(3) 0.010(3) -0.010(3) -0.002(3)
C20 0.063(4) 0.056(4) 0.078(5) 0.010(4) -0.017(4) 0.015(3)
C21 0.107(6) 0.054(4) 0.032(3) -0.009(3) 0.006(3) -0.005(4)
C22 0.087(5) 0.048(3) 0.050(4) -0.011(3) -0.001(4) -0.007(3)
C23 0.050(3) 0.040(3) 0.024(2) -0.001(2) 0.003(2) 0.006(2)
C24 0.050(3) 0.035(3) 0.029(3) 0.000(2) 0.002(2) -0.002(2)
C25 0.053(3) 0.034(3) 0.029(3) 0.002(2) -0.001(2) -0.008(2)
C26 0.062(4) 0.038(3) 0.028(3) 0.000(2) 0.004(2) -0.001(3)
C27 0.051(3) 0.047(3) 0.042(3) 0.003(2) 0.009(3) 0.008(3)
C28 0.055(4) 0.069(5) 0.057(4) -0.006(3) 0.018(3) 0.007(3)
C29 0.076(5) 0.056(4) 0.052(4) -0.006(3) 0.014(3) 0.020(4)
C30 0.077(4) 0.037(3) 0.043(3) -0.003(2) 0.003(3) 0.012(3)
C31 0.055(3) 0.036(3) 0.035(3) 0.005(2) 0.005(3) -0.002(3)
C32 0.050(3) 0.035(3) 0.037(3) 0.002(2) 0.010(2) -0.002(2)
C33 0.054(3) 0.046(3) 0.041(3) 0.010(2) 0.010(3) 0.012(3)
C34 0.060(4) 0.051(3) 0.043(3) 0.004(3) 0.014(3) 0.014(3)
C35 0.057(4) 0.065(4) 0.036(3) 0.007(3) 0.012(3) 0.001(3)
C36 0.097(5) 0.055(4) 0.040(4) 0.019(3) 0.015(4) 0.015(4)
C37 0.088(5) 0.042(3) 0.041(3) 0.011(3) 0.013(3) 0.006(3)
C38 0.068(4) 0.044(3) 0.038(3) 0.003(3) -0.005(3) -0.015(3)
O1 0.043(2) 0.0371(19) 0.0308(19) 0.0004(14) -0.0026(16) -0.0043(16)
O2 0.121(4) 0.035(2) 0.044(3) 0.0011(18) 0.014(3) -0.008(2)
N 0.053(3) 0.034(2) 0.027(2) 0.0013(17) -0.001(2) 0.000(2)
Br 0.1053(7) 0.0985(7) 0.0370(4) 0.0074(4) 0.0223(4) 0.0144(5)
S 0.0414(7) 0.0443(7) 0.0315(7) 0.0009(5) 0.0003(5) -0.0058(6)

loop_
_atom_type_symbol
_atom_type_description
_atom_type_scat_dispersion_real
_atom_type_scat_dispersion_imag
_atom_type_scat_source
C C 0.0033 0.0016 'International Tables Vol C Tables 4.2.6.8 and 6.1.1.4'
H H 0.0000 0.0000 'International Tables Vol C Tables 4.2.6.8 and 6.1.1.4'
O O 0.0106 0.0060 'International Tables Vol C Tables 4.2.6.8 and 6.1.1.4'
N N 0.0061 0.0033 'International Tables Vol C Tables 4.2.6.8 and 6.1.1.4'
Br Br -0.2901 2.4595 'International Tables Vol C Tables 4.2.6.8 and 6.1.1.4'
S S 0.1246 0.1234 'International Tables Vol C Tables 4.2.6.8 and 6.1.1.4'

loop_
_geom_angle_atom_site_label_1
_geom_angle_atom_site_label_2
_geom_angle_atom_site_label_3
_geom_angle
_geom_angle_site_symmetry_1
_geom_angle_site_symmetry_3
_geom_angle_publ_flag
C40 C39 O4 112.6(11) . . ?
C40 C39 H39A 109.1 . . ?
O4 C39 H39A 109.1 . . ?
C40 C39 H39B 109.1 . . ?
O4 C39 H39B 109.1 . . ?
H39A C39 H39B 107.8 . . ?
C39 C40 H40A 109.5 . . ?
C39 C40 H40B 109.5 . . ?
H40A C40 H40B 109.5 . . ?
C39 C40 H40C 109.5 . . ?
H40A C40 H40C 109.5 . . ?
H40B C40 H40C 109.5 . . ?
C38 O4 C39 114.5(7) . . ?
C6 C1 C2 120.0(7) . . ?
C6 C1 H1 120.0 . . ?
C2 C1 H1 120.0 . . ?
C3 C2 C1 120.1(6) . . ?
C3 C2 H2 120.0 . . ?
C1 C2 H2 120.0 . . ?
C2 C3 C4 120.5(6) . . ?
C2 C3 H3 119.7 . . ?
C4 C3 H3 119.7 . . ?
C3 C4 C5 120.8(6) . . ?
C3 C4 H4 119.6 . . ?
C5 C4 H4 119.6 . . ?
C4 C5 C6 117.9(5) . . ?
C4 C5 C13 118.5(5) . . ?
C6 C5 C13 123.5(5) . . ?
C1 C6 C5 120.7(6) . . ?
C1 C6 H6 119.6 . . ?
C5 C6 H6 119.6 . . ?
C8 C7 C12 122.4(6) . . ?
C8 C7 H7 118.8 . . ?
C12 C7 H7 118.8 . . ?
C7 C8 C9 119.3(6) . . ?
C7 C8 H8 120.4 . . ?
C9 C8 H8 120.4 . . ?
C10 C9 C8 119.0(6) . . ?
C10 C9 H9 120.5 . . ?
C8 C9 H9 120.5 . . ?
C9 C10 C11 121.6(6) . . ?
C9 C10 H10 119.2 . . ?
C11 C10 H10 119.2 . . ?
C10 C11 C12 121.1(6) . . ?
C10 C11 H11 119.5 . . ?
C12 C11 H11 119.5 . . ?
C7 C12 C11 116.5(5) . . ?
C7 C12 C13 120.0(5) . . ?
C11 C12 C13 123.5(5) . . ?
C14 C13 C5 115.6(4) . . ?
C14 C13 C12 111.0(4) . . ?
C5 C13 C12 110.1(4) . . ?
C14 C13 S 105.7(3) . . ?
C5 C13 S 106.8(3) . . ?
C12 C13 S 107.1(3) . . ?
O1 C14 C13 112.7(4) . . ?
O1 C14 C23 99.5(4) . . ?
C13 C14 C23 117.4(4) . . ?
O1 C14 C15 99.0(4) . . ?
C13 C14 C15 123.4(4) . . ?
C23 C14 C15 100.9(4) . . ?
C24 C15 N 128.2(5) . . ?
C24 C15 C14 105.4(4) . . ?
N C15 C14 124.2(4) . . ?
C18 C17 N 123.7(5) . . ?
C18 C17 C21 122.0(5) . . ?
N C17 C21 114.3(5) . . ?
C17 C18 C22 122.9(6) . . ?
C17 C18 S 121.8(4) . . ?
C22 C18 S 115.3(4) . . ?
N C19 C20 112.2(5) . . ?
N C19 H19A 109.2 . . ?
C20 C19 H19A 109.2 . . ?
N C19 H19B 109.2 . . ?
C20 C19 H19B 109.2 . . ?
H19A C19 H19B 107.9 . . ?
C19 C20 H20A 109.5 . . ?
C19 C20 H20B 109.5 . . ?
H20A C20 H20B 109.5 . . ?
C19 C20 H20C 109.5 . . ?
H20A C20 H20C 109.5 . . ?
H20B C20 H20C 109.5 . . ?
C17 C21 H21A 109.5 . . ?
C17 C21 H21B 109.5 . . ?
H21A C21 H21B 109.5 . . ?
C17 C21 H21C 109.5 . . ?
H21A C21 H21C 109.5 . . ?
H21B C21 H21C 109.5 . . ?
C18 C22 H22A 109.5 . . ?
C18 C22 H22B 109.5 . . ?
H22A C22 H22B 109.5 . . ?
C18 C22 H22C 109.5 . . ?
H22A C22 H22C 109.5 . . ?
H22B C22 H22C 109.5 . . ?
C27 C23 C26 120.5(5) . . ?
C27 C23 C14 134.0(5) . . ?
C26 C23 C14 105.4(5) . . ?
C15 C24 C31 135.0(5) . . ?
C15 C24 C25 104.9(4) . . ?
C31 C24 C25 118.1(4) . . ?
O1 C25 C38 110.6(5) . . ?
O1 C25 C26 102.2(4) . . ?
C38 C25 C26 117.3(5) . . ?
O1 C25 C24 99.5(4) . . ?
C38 C25 C24 118.4(5) . . ?
C26 C25 C24 106.1(4) . . ?
C30 C26 C23 123.0(6) . . ?
C30 C26 C25 132.9(6) . . ?
C23 C26 C25 104.0(5) . . ?
C23 C27 C28 117.0(6) . . ?
C23 C27 H27 121.5 . . ?
C28 C27 H27 121.5 . . ?
C29 C28 C27 122.2(6) . . ?
C29 C28 H28 118.9 . . ?
C27 C28 H28 118.9 . . ?
C28 C29 C30 121.7(6) . . ?
C28 C29 H29 119.1 . . ?
C30 C29 H29 119.1 . . ?
C26 C30 C29 115.5(6) . . ?
C26 C30 H30 122.2 . . ?
C29 C30 H30 122.2 . . ?
O2 C31 C24 117.3(5) . . ?
O2 C31 C32 119.8(5) . . ?
C24 C31 C32 122.9(5) . . ?
C37 C32 C33 118.1(6) . . ?
C37 C32 C31 119.5(5) . . ?
C33 C32 C31 122.4(5) . . ?
C34 C33 C32 120.8(5) . . ?
C34 C33 H33 119.6 . . ?
C32 C33 H33 119.6 . . ?
C33 C34 C35 119.0(6) . . ?
C33 C34 H34 120.5 . . ?
C35 C34 H34 120.5 . . ?
C36 C35 C34 120.9(6) . . ?
C36 C35 Br 119.3(5) . . ?
C34 C35 Br 119.7(5) . . ?
C35 C36 C37 120.0(6) . . ?
C35 C36 H36 120.0 . . ?
C37 C36 H36 120.0 . . ?
C36 C37 C32 121.1(6) . . ?
C36 C37 H37 119.4 . . ?
C32 C37 H37 119.4 . . ?
O3 C38 O4 124.4(6) . . ?
O3 C38 C25 122.8(7) . . ?
O4 C38 C25 112.7(5) . . ?
C25 O1 C14 97.6(4) . . ?
C15 N C17 122.4(4) . . ?
C15 N C19 121.2(4) . . ?
C17 N C19 115.6(4) . . ?
C18 S C13 102.9(3) . . ?

loop_
_geom_bond_atom_site_label_1
_geom_bond_atom_site_label_2
_geom_bond_distance
_geom_bond_site_symmetry_2
_geom_bond_publ_flag
C39 C40 1.412(17) . ?
C39 O4 1.463(10) . ?
C39 H39A 0.9700 . ?
C39 H39B 0.9700 . ?
C40 H40A 0.9600 . ?
C40 H40B 0.9600 . ?
C40 H40C 0.9600 . ?
O3 C38 1.200(8) . ?
O4 C38 1.309(9) . ?
C1 C6 1.387(9) . ?
C1 C2 1.388(11) . ?
C1 H1 0.9300 . ?
C2 C3 1.357(11) . ?
C2 H2 0.9300 . ?
C3 C4 1.390(9) . ?
C3 H3 0.9300 . ?
C4 C5 1.397(8) . ?
C4 H4 0.9300 . ?
C5 C6 1.397(8) . ?
C5 C13 1.532(7) . ?
C6 H6 0.9300 . ?
C7 C8 1.375(8) . ?
C7 C12 1.382(8) . ?
C7 H7 0.9300 . ?
C8 C9 1.395(10) . ?
C8 H8 0.9300 . ?
C9 C10 1.355(10) . ?
C9 H9 0.9300 . ?
C10 C11 1.365(9) . ?
C10 H10 0.9300 . ?
C11 C12 1.403(8) . ?
C11 H11 0.9300 . ?
C12 C13 1.542(7) . ?
C13 C14 1.509(7) . ?
C13 S 1.863(5) . ?
C14 O1 1.461(6) . ?
C14 C23 1.557(7) . ?
C14 C15 1.588(7) . ?
C15 C24 1.360(7) . ?
C15 N 1.383(7) . ?
C17 C18 1.320(8) . ?
C17 N 1.431(7) . ?
C17 C21 1.524(8) . ?
C18 C22 1.526(8) . ?
C18 S 1.749(6) . ?
C19 N 1.468(7) . ?
C19 C20 1.515(10) . ?
C19 H19A 0.9700 . ?
C19 H19B 0.9700 . ?
C20 H20A 0.9600 . ?
C20 H20B 0.9600 . ?
C20 H20C 0.9600 . ?
C21 H21A 0.9600 . ?
C21 H21B 0.9600 . ?
C21 H21C 0.9600 . ?
C22 H22A 0.9600 . ?
C22 H22B 0.9600 . ?
C22 H22C 0.9600 . ?
C23 C27 1.387(8) . ?
C23 C26 1.404(8) . ?
C24 C31 1.459(7) . ?
C24 C25 1.546(7) . ?
C25 O1 1.443(6) . ?
C25 C38 1.514(8) . ?
C25 C26 1.519(8) . ?
C26 C30 1.372(9) . ?
C27 C28 1.403(9) . ?
C27 H27 0.9300 . ?
C28 C29 1.353(10) . ?
C28 H28 0.9300 . ?
C29 C30 1.432(10) . ?
C29 H29 0.9300 . ?
C30 H30 0.9300 . ?
C31 O2 1.243(7) . ?
C31 C32 1.465(8) . ?
C32 C37 1.390(8) . ?
C32 C33 1.396(8) . ?
C33 C34 1.372(8) . ?
C33 H33 0.9300 . ?
C34 C35 1.397(9) . ?
C34 H34 0.9300 . ?
C35 C36 1.349(10) . ?
C35 Br 1.886(6) . ?
C36 C37 1.371(9) . ?
C36 H36 0.9300 . ?
C37 H37 0.9300 . ?
